data_7211437
loop_
_publ_author_name
'Owczarzak, Anita M.'
'Samshuddin, Seranthimata'
'Narayana, Badiadka'
'Yathirajan, Hemmige S.'
'Kubicki, Maciej'

_publ_section_title
;
 Pseudosymmetry, polymorphism and weak interactions:
 4,4&#x2032;&#x2032;-difluoro-5&#x2032;-hydroxy-1,1&#x2032;:3&#x2032;,1&#x2032;&#x2032;-terphenyl-4&#x2032;-carboxylic
 acid and its derivatives
;
_journal_issue 46
_journal_name_full CrystEngComm
_journal_page_first 9893
_journal_paper_doi 10.1039/c3ce41639a
_journal_volume 15
_journal_year 2013
_chemical_formula_moiety 'C19 H14 F2 N2 O2'
_chemical_formula_sum 'C19 H14 F2 N2 O2'
_chemical_formula_weight 340.32
_chemical_name_systematic
;
 ?
;
_space_group_IT_number 14
_symmetry_cell_setting monoclinic
_symmetry_space_group_name_Hall '-P 2yn'
_symmetry_space_group_name_H-M 'P 1 21/n 1'
_atom_sites_solution_hydrogens geom
_atom_sites_solution_primary direct
_atom_sites_solution_secondary difmap
_audit_creation_method SHELXL-97
_cell_angle_alpha 90.00
_cell_angle_beta 105.898(4)
_cell_angle_gamma 90.00
_cell_formula_units_Z 4
_cell_length_a 5.6775(3)
_cell_length_b 30.6798(9)
_cell_length_c 9.5451(4)
_cell_measurement_reflns_used 6967
_cell_measurement_temperature 295(2)
_cell_measurement_theta_max 73.6368
_cell_measurement_theta_min 2.8783
_cell_volume 1599.02(12)
_computing_cell_refinement 'CrysAlis Pro (Agilent Technologies (2011))'
_computing_data_collection 'CrysAlis Pro (Agilent Technologies (2011))'
_computing_data_reduction 'CrysAlis Pro (Agilent Technologies (2011))'
_computing_molecular_graphics 'XP (Sheldrick, 2008)'
_computing_publication_material 'SHELXL-97 (Sheldrick, 2008)'
_computing_structure_refinement 'SHELXL-97 (Sheldrick, 2008)'
_computing_structure_solution 'SIR92 (Altomare et al., 1993)'
_diffrn_ambient_temperature 295(2)
_diffrn_detector_area_resol_mean 10.5357
_diffrn_measured_fraction_theta_full 0.991
_diffrn_measured_fraction_theta_max 0.966
_diffrn_measurement_device_type 'SuperNova, Single source at offset), Atlas'
_diffrn_measurement_method \w-scan
_diffrn_radiation_monochromator mirror
_diffrn_radiation_source 'SuperNova (Cu) X-ray Source'
_diffrn_radiation_type CuK\a
_diffrn_radiation_wavelength 1.54178
_diffrn_reflns_av_R_equivalents 0.0227
_diffrn_reflns_av_sigmaI/netI 0.0146
_diffrn_reflns_limit_h_max 6
_diffrn_reflns_limit_h_min -6
_diffrn_reflns_limit_k_max 32
_diffrn_reflns_limit_k_min -37
_diffrn_reflns_limit_l_max 11
_diffrn_reflns_limit_l_min -11
_diffrn_reflns_number 9401
_diffrn_reflns_theta_full 70.00
_diffrn_reflns_theta_max 73.79
_diffrn_reflns_theta_min 2.88
_exptl_absorpt_coefficient_mu 0.917
_exptl_absorpt_correction_T_max 1.00000
_exptl_absorpt_correction_T_min 0.90416
_exptl_absorpt_correction_type multi-scan
_exptl_absorpt_process_details
;
CrysAlisPro, Oxford Diffraction Ltd.,
Version 1.171.34.43 (release 21-10-2010 CrysAlis171 .NET)
(compiled Oct 21 2010,17:48:23)
Empirical absorption correction using spherical harmonics,
 implemented in SCALE3 ABSPACK scaling algorithm.
;
_exptl_crystal_colour pale-blue
_exptl_crystal_density_diffrn 1.414
_exptl_crystal_density_method 'not measured'
_exptl_crystal_description block
_exptl_crystal_F_000 704
_exptl_crystal_size_max 0.2
_exptl_crystal_size_mid 0.15
_exptl_crystal_size_min 0.1
_refine_diff_density_max 0.181
_refine_diff_density_min -0.216
_refine_diff_density_rms 0.035
_refine_ls_extinction_method none
_refine_ls_goodness_of_fit_ref 1.039
_refine_ls_hydrogen_treatment mixed
_refine_ls_matrix_type full
_refine_ls_number_parameters 282
_refine_ls_number_reflns 3108
_refine_ls_number_restraints 0
_refine_ls_restrained_S_all 1.039
_refine_ls_R_factor_all 0.0426
_refine_ls_R_factor_gt 0.0401
_refine_ls_shift/su_max 0.001
_refine_ls_shift/su_mean 0.000
_refine_ls_structure_factor_coef Fsqd
_refine_ls_weighting_details 'calc w=1/[\s^2^(Fo^2^)+(0.0530P)^2^+0.3829P] where P=(Fo^2^+2Fc^2^)/3'
_refine_ls_weighting_scheme calc
_refine_ls_wR_factor_gt 0.1058
_refine_ls_wR_factor_ref 0.1084
_reflns_number_gt 2879
_reflns_number_total 3108
_reflns_threshold_expression >2\s(I)
_cod_data_source_file c3ce41639a.txt
_cod_data_source_block 3
_cod_original_sg_symbol_H-M P21/n
_cod_database_code 7211437

loop_
_symmetry_equiv_pos_as_xyz
'x, y, z'
'-x+1/2, y+1/2, -z+1/2'
'-x, -y, -z'
'x-1/2, -y-1/2, z-1/2'

loop_
_atom_site_label
_atom_site_type_symbol
_atom_site_fract_x
_atom_site_fract_y
_atom_site_fract_z
_atom_site_U_iso_or_equiv
_atom_site_adp_type
_atom_site_occupancy
_atom_site_symmetry_multiplicity
_atom_site_calc_flag
C1 C 0.8271(3) 0.06883(5) -0.13316(15) 0.0464(3) Uani 1 1 d
C2 C 1.0106(3) 0.07027(6) -0.20355(18) 0.0578(4) Uani 1 1 d
H2 H 1.098(3) 0.0958(7) -0.202(2) 0.065(5) Uiso 1 1 d
C3 C 1.0665(4) 0.03395(6) -0.2750(2) 0.0685(5) Uani 1 1 d
H3 H 1.194(4) 0.0357(7) -0.323(2) 0.085(6) Uiso 1 1 d
C4 C 0.9422(4) -0.00382(6) -0.2710(2) 0.0699(5) Uani 1 1 d
F4 F 0.9957(3) -0.03916(4) -0.34235(17) 0.1067(5) Uani 1 1 d
C5 C 0.7673(4) -0.00734(7) -0.1991(3) 0.0784(6) Uani 1 1 d
H5 H 0.685(5) -0.0356(9) -0.198(3) 0.116(9) Uiso 1 1 d
C6 C 0.7094(4) 0.02931(6) -0.1306(2) 0.0637(4) Uani 1 1 d
H6 H 0.577(4) 0.0286(7) -0.085(2) 0.080(6) Uiso 1 1 d
C7 C 0.7517(3) 0.10893(4) -0.06881(14) 0.0434(3) Uani 1 1 d
C8 C 0.7751(3) 0.14951(5) -0.12871(15) 0.0453(3) Uani 1 1 d
H8 H 0.848(3) 0.1528(5) -0.2079(18) 0.051(4) Uiso 1 1 d
C9 C 0.6973(3) 0.18714(4) -0.07368(14) 0.0418(3) Uani 1 1 d
O9 O 0.7240(2) 0.22740(3) -0.12701(12) 0.0550(3) Uani 1 1 d
H9 H 0.754(4) 0.2258(8) -0.212(3) 0.093(7) Uiso 1 1 d
C10 C 0.5936(2) 0.18485(4) 0.04322(13) 0.0384(3) Uani 1 1 d
C19 C 0.5188(2) 0.22582(4) 0.10602(13) 0.0395(3) Uani 1 1 d
O20 O 0.6170(2) 0.23730(4) 0.23061(11) 0.0588(3) Uani 1 1 d
N21 N 0.3302(2) 0.24646(4) 0.01872(12) 0.0487(3) Uani 1 1 d
H21 H 0.279(3) 0.2413(6) -0.077(2) 0.059(5) Uiso 1 1 d
N22 N 0.2269(3) 0.28294(5) 0.06972(15) 0.0591(4) Uani 1 1 d
H22B H 0.287(5) 0.3058(9) 0.040(3) 0.098(8) Uiso 1 1 d
H22A H 0.063(6) 0.2825(9) 0.032(3) 0.116(10) Uiso 1 1 d
C11 C 0.5706(2) 0.14408(4) 0.10547(14) 0.0402(3) Uani 1 1 d
C12 C 0.6509(3) 0.10686(5) 0.04912(15) 0.0448(3) Uani 1 1 d
H12 H 0.636(3) 0.0779(6) 0.0935(18) 0.056(4) Uiso 1 1 d
C13 C 0.4621(2) 0.14017(4) 0.23105(14) 0.0406(3) Uani 1 1 d
C14 C 0.2477(3) 0.16212(5) 0.23167(16) 0.0471(3) Uani 1 1 d
H14 H 0.160(3) 0.1784(6) 0.148(2) 0.055(4) Uiso 1 1 d
C15 C 0.1531(3) 0.16057(6) 0.35018(17) 0.0535(4) Uani 1 1 d
H15 H 0.003(4) 0.1759(6) 0.346(2) 0.070(5) Uiso 1 1 d
C16 C 0.2734(3) 0.13597(5) 0.46747(17) 0.0555(4) Uani 1 1 d
F16 F 0.1815(2) 0.13466(4) 0.58477(12) 0.0868(4) Uani 1 1 d
C17 C 0.4811(3) 0.11266(5) 0.47116(16) 0.0538(4) Uani 1 1 d
H17 H 0.562(4) 0.0962(6) 0.554(2) 0.069(5) Uiso 1 1 d
C18 C 0.5763(3) 0.11505(5) 0.35204(15) 0.0459(3) Uani 1 1 d
H18 H 0.730(3) 0.0997(5) 0.3543(17) 0.049(4) Uiso 1 1 d

loop_
_atom_site_aniso_label
_atom_site_aniso_U_11
_atom_site_aniso_U_22
_atom_site_aniso_U_33
_atom_site_aniso_U_23
_atom_site_aniso_U_13
_atom_site_aniso_U_12
C1 0.0529(8) 0.0477(7) 0.0396(7) 0.0012(5) 0.0142(6) 0.0073(6)
C2 0.0681(10) 0.0536(9) 0.0592(9) 0.0032(7) 0.0300(8) 0.0087(8)
C3 0.0774(12) 0.0719(11) 0.0655(10) -0.0003(8) 0.0352(9) 0.0217(9)
C4 0.0841(12) 0.0558(10) 0.0698(11) -0.0126(8) 0.0208(9) 0.0194(9)
F4 0.1343(12) 0.0745(8) 0.1198(11) -0.0333(7) 0.0489(9) 0.0258(7)
C5 0.0919(14) 0.0535(10) 0.0957(15) -0.0171(10) 0.0359(12) -0.0054(9)
C6 0.0714(11) 0.0534(9) 0.0740(11) -0.0082(8) 0.0327(9) -0.0037(8)
C7 0.0482(7) 0.0447(7) 0.0388(7) 0.0012(5) 0.0146(5) 0.0034(5)
C8 0.0551(8) 0.0494(8) 0.0362(7) 0.0040(5) 0.0206(6) 0.0055(6)
C9 0.0499(7) 0.0425(7) 0.0349(6) 0.0055(5) 0.0148(5) 0.0034(5)
O9 0.0831(8) 0.0445(5) 0.0487(6) 0.0092(4) 0.0369(6) 0.0058(5)
C10 0.0410(6) 0.0442(7) 0.0300(6) 0.0025(5) 0.0097(5) 0.0030(5)
C19 0.0469(7) 0.0443(7) 0.0286(6) 0.0016(5) 0.0125(5) -0.0011(5)
O20 0.0688(7) 0.0650(7) 0.0349(5) -0.0104(4) 0.0015(5) 0.0020(5)
N21 0.0643(7) 0.0522(7) 0.0293(6) -0.0015(5) 0.0125(5) 0.0178(6)
N22 0.0826(11) 0.0531(8) 0.0476(7) 0.0022(6) 0.0282(7) 0.0232(7)
C11 0.0414(7) 0.0465(7) 0.0339(6) 0.0027(5) 0.0123(5) 0.0007(5)
C12 0.0531(8) 0.0423(7) 0.0424(7) 0.0041(5) 0.0187(6) 0.0010(6)
C13 0.0452(7) 0.0425(7) 0.0364(6) 0.0009(5) 0.0150(5) -0.0051(5)
C14 0.0443(7) 0.0550(8) 0.0442(7) 0.0047(6) 0.0158(6) -0.0020(6)
C15 0.0489(8) 0.0623(9) 0.0562(9) -0.0010(7) 0.0263(7) -0.0059(7)
C16 0.0639(9) 0.0660(9) 0.0456(8) -0.0024(7) 0.0304(7) -0.0167(7)
F16 0.0999(8) 0.1180(10) 0.0615(6) 0.0091(6) 0.0540(6) -0.0083(7)
C17 0.0668(9) 0.0556(9) 0.0401(7) 0.0095(6) 0.0165(7) -0.0092(7)
C18 0.0527(8) 0.0432(7) 0.0439(7) 0.0044(5) 0.0166(6) -0.0026(6)

loop_
_atom_type_symbol
_atom_type_description
_atom_type_scat_dispersion_real
_atom_type_scat_dispersion_imag
_atom_type_scat_source
C C 0.0181 0.0091 'International Tables Vol C Tables 4.2.6.8 and 6.1.1.4'
H H 0.0000 0.0000 'International Tables Vol C Tables 4.2.6.8 and 6.1.1.4'
N N 0.0311 0.0180 'International Tables Vol C Tables 4.2.6.8 and 6.1.1.4'
O O 0.0492 0.0322 'International Tables Vol C Tables 4.2.6.8 and 6.1.1.4'
F F 0.0727 0.0534 'International Tables Vol C Tables 4.2.6.8 and 6.1.1.4'

loop_
_geom_angle_atom_site_label_1
_geom_angle_atom_site_label_2
_geom_angle_atom_site_label_3
_geom_angle
C2 C1 C6 117.75(14)
C2 C1 C7 120.83(14)
C6 C1 C7 121.36(13)
C1 C2 C3 121.06(17)
C1 C2 H2 119.3(12)
C3 C2 H2 119.6(12)
C4 C3 C2 118.63(17)
C4 C3 H3 121.7(13)
C2 C3 H3 119.7(13)
C5 C4 F4 119.02(18)
C5 C4 C3 122.54(16)
F4 C4 C3 118.44(18)
C4 C5 C6 118.39(19)
C4 C5 H5 119.3(16)
C6 C5 H5 122.3(16)
C5 C6 C1 121.57(17)
C5 C6 H6 120.7(13)
C1 C6 H6 117.6(13)
C8 C7 C12 118.55(12)
C8 C7 C1 119.94(12)
C12 C7 C1 121.49(12)
C9 C8 C7 120.80(12)
C9 C8 H8 117.4(10)
C7 C8 H8 121.8(10)
O9 C9 C8 122.23(11)
O9 C9 C10 117.30(11)
C8 C9 C10 120.44(12)
C9 O9 H9 111.6(16)
C9 C10 C11 119.34(11)
C9 C10 C19 120.19(11)
C11 C10 C19 120.41(11)
O20 C19 N21 123.43(13)
O20 C19 C10 121.78(12)
N21 C19 C10 114.66(11)
C19 N21 N22 120.21(12)
C19 N21 H21 122.5(11)
N22 N21 H21 116.5(11)
N21 N22 H22B 106.9(17)
N21 N22 H22A 109.4(19)
H22B N22 H22A 110(2)
C12 C11 C10 119.24(11)
C12 C11 C13 119.66(12)
C10 C11 C13 121.11(11)
C11 C12 C7 121.62(12)
C11 C12 H12 119.5(10)
C7 C12 H12 118.9(10)
C18 C13 C14 118.23(12)
C18 C13 C11 120.62(12)
C14 C13 C11 121.14(12)
C15 C14 C13 121.60(14)
C15 C14 H14 118.2(10)
C13 C14 H14 120.2(10)
C16 C15 C14 118.09(15)
C16 C15 H15 122.8(12)
C14 C15 H15 119.1(12)
F16 C16 C15 118.18(15)
F16 C16 C17 119.00(15)
C15 C16 C17 122.82(13)
C16 C17 C18 118.45(14)
C16 C17 H17 121.0(12)
C18 C17 H17 120.5(12)
C17 C18 C13 120.77(14)
C17 C18 H18 119.8(9)
C13 C18 H18 119.3(9)

loop_
_geom_bond_atom_site_label_1
_geom_bond_atom_site_label_2
_geom_bond_distance
C1 C2 1.387(2)
C1 C6 1.388(2)
C1 C7 1.4892(19)
C2 C3 1.388(2)
C2 H2 0.92(2)
C3 C4 1.363(3)
C3 H3 0.96(2)
C4 C5 1.358(3)
C4 F4 1.3581(19)
C5 C6 1.384(2)
C5 H5 0.99(3)
C6 H6 0.97(2)
C7 C8 1.3915(19)
C7 C12 1.3970(18)
C8 C9 1.3896(19)
C8 H8 0.961(17)
C9 O9 1.3602(16)
C9 C10 1.3985(17)
O9 H9 0.87(3)
C10 C11 1.4062(18)
C10 C19 1.5032(18)
C19 O20 1.2190(16)
C19 N21 1.3239(18)
N21 N22 1.4108(17)
N21 H21 0.90(2)
N22 H22B 0.86(3)
N22 H22A 0.90(3)
C11 C12 1.3912(19)
C11 C13 1.4948(17)
C12 H12 0.997(18)
C13 C18 1.3920(19)
C13 C14 1.393(2)
C14 C15 1.3795(19)
C14 H14 0.956(18)
C15 C16 1.368(2)
C15 H15 0.96(2)
C16 F16 1.3590(16)
C16 C17 1.371(2)
C17 C18 1.388(2)
C17 H17 0.94(2)
C18 H18 0.989(17)

loop_
_geom_torsion_atom_site_label_1
_geom_torsion_atom_site_label_2
_geom_torsion_atom_site_label_3
_geom_torsion_atom_site_label_4
_geom_torsion
C6 C1 C2 C3 3.0(3)
C7 C1 C2 C3 -174.16(15)
C1 C2 C3 C4 -2.0(3)
C2 C3 C4 C5 -0.5(3)
C2 C3 C4 F4 179.33(17)
F4 C4 C5 C6 -178.05(19)
C3 C4 C5 C6 1.8(3)
C4 C5 C6 C1 -0.6(3)
C2 C1 C6 C5 -1.7(3)
C7 C1 C6 C5 175.45(18)
C2 C1 C7 C8 28.8(2)
C6 C1 C7 C8 -148.32(16)
C2 C1 C7 C12 -152.97(15)
C6 C1 C7 C12 29.9(2)
C12 C7 C8 C9 -0.7(2)
C1 C7 C8 C9 177.58(13)
C7 C8 C9 O9 178.06(13)
C7 C8 C9 C10 0.0(2)
O9 C9 C10 C11 -177.70(12)
C8 C9 C10 C11 0.5(2)
O9 C9 C10 C19 -0.56(19)
C8 C9 C10 C19 177.64(13)
C9 C10 C19 O20 -115.72(15)
C11 C10 C19 O20 61.39(19)
C9 C10 C19 N21 68.22(17)
C11 C10 C19 N21 -114.67(14)
O20 C19 N21 N22 -2.2(2)
C10 C19 N21 N22 173.83(13)
C9 C10 C11 C12 -0.15(19)
C19 C10 C11 C12 -177.28(12)
C9 C10 C11 C13 179.67(12)
C19 C10 C11 C13 2.53(19)
C10 C11 C12 C7 -0.7(2)
C13 C11 C12 C7 179.52(12)
C8 C7 C12 C11 1.1(2)
C1 C7 C12 C11 -177.19(13)
C12 C11 C13 C18 46.68(18)
C10 C11 C13 C18 -133.14(14)
C12 C11 C13 C14 -134.58(14)
C10 C11 C13 C14 45.60(19)
C18 C13 C14 C15 2.2(2)
C11 C13 C14 C15 -176.55(13)
C13 C14 C15 C16 -1.3(2)
C14 C15 C16 F16 179.52(14)
C14 C15 C16 C17 -0.7(2)
F16 C16 C17 C18 -178.55(14)
C15 C16 C17 C18 1.6(2)
C16 C17 C18 C13 -0.6(2)
C14 C13 C18 C17 -1.2(2)
C11 C13 C18 C17 177.57(13)
